data_4084616
loop_
_publ_author_name
'Chlupat\'y, Tom\'a\<s'
'R\%u\<zi\<ckov\'a, Zde\<nka'
'Hor\'a\<cek, Michal'
'Merna, Jan'
'Alonso, Mercedes'
'De Proft, Frank'
'R\%u\<zi\<cka, Ale\<s'

_publ_section_title
;
 Reactivity of Tin(II) Guanidinate with 1,2- and 1,3-Diones: Oxidative
 Cycloaddition or Ligand Substitution ?
;
_journal_issue 11
_journal_name_full Organometallics
_journal_page_first 2202
_journal_paper_doi 10.1021/om500873a
_journal_volume 34
_journal_year 2015
_chemical_formula_moiety 'C56 H72 N6 O2 Si4 Sn, C4 H8 O'
_chemical_formula_sum 'C60 H80 N6 O3 Si4 Sn'
_chemical_formula_weight 1164.35
_chemical_name_systematic
;
 ?
;
_space_group_IT_number 92
_symmetry_cell_setting tetragonal
_symmetry_space_group_name_Hall 'P 4abw 2nw'
_symmetry_space_group_name_H-M 'P 41 21 2'
_atom_sites_solution_hydrogens geom
_atom_sites_solution_primary direct
_atom_sites_solution_secondary difmap
_audit_creation_method SHELXL-97
_cell_angle_alpha 90
_cell_angle_beta 90
_cell_angle_gamma 90
_cell_formula_units_Z 4
_cell_length_a 12.4740(9)
_cell_length_b 12.4740(9)
_cell_length_c 41.302(3)
_cell_measurement_reflns_used 14823
_cell_measurement_temperature 150(1)
_cell_measurement_theta_max 27
_cell_measurement_theta_min 1
_cell_volume 6426.6(8)
_computing_cell_refinement 'COLLECT and DENZO'
_computing_data_collection 'COLLECT (Hooft, 1998) and DENZO (Otwinowski & Minor, 1997)'
_computing_data_reduction 'COLLECT and DENZO'
_computing_molecular_graphics 'PLATON (Spek, 2003)'
_computing_publication_material 'SHELXL-97 (Sheldrick, 2008)'
_computing_structure_refinement 'SHELXL-97 (Sheldrick, 1997)'
_computing_structure_solution 'SIR92 (Altomare et al., 1994)'
_diffrn_ambient_temperature 150(1)
_diffrn_detector_area_resol_mean 9.091
_diffrn_measured_fraction_theta_full 0.980
_diffrn_measured_fraction_theta_max 0.980
_diffrn_measurement_device_type 'Bruker Nonius KappaCCD area detector'
_diffrn_measurement_method '\f and \w scans to fill the Ewald sphere'
_diffrn_radiation_monochromator graphite
_diffrn_radiation_source 'fine-focus sealed tube'
_diffrn_radiation_type MoK\a
_diffrn_radiation_wavelength 0.71073
_diffrn_reflns_av_R_equivalents 0.0830
_diffrn_reflns_av_sigmaI/netI 0.0575
_diffrn_reflns_limit_h_max 10
_diffrn_reflns_limit_h_min -15
_diffrn_reflns_limit_k_max 16
_diffrn_reflns_limit_k_min -16
_diffrn_reflns_limit_l_max 35
_diffrn_reflns_limit_l_min -53
_diffrn_reflns_number 14603
_diffrn_reflns_theta_full 26.02
_diffrn_reflns_theta_max 26.02
_diffrn_reflns_theta_min 1.91
_diffrn_standards_number 0
_exptl_absorpt_coefficient_mu 0.517
_exptl_absorpt_correction_T_max 0.908
_exptl_absorpt_correction_T_min 0.874
_exptl_absorpt_correction_type integration
_exptl_absorpt_process_details
;
Gaussian integration (Coppens, 1970)
;
_exptl_crystal_colour yellow
_exptl_crystal_density_diffrn 1.278
_exptl_crystal_density_method 'not measured'
_exptl_crystal_description block
_exptl_crystal_F_000 2608
_exptl_crystal_size_max 0.45
_exptl_crystal_size_mid 0.38
_exptl_crystal_size_min 0.28
_platon_squeeze_details
;
;
_refine_diff_density_max 1.282
_refine_diff_density_min -1.554
_refine_diff_density_rms 0.119
_refine_ls_abs_structure_details 'Flack H D (1983), Acta Cryst. A39, 876-881'
_refine_ls_abs_structure_Flack 0.00
_refine_ls_extinction_method none
_refine_ls_goodness_of_fit_ref 1.108
_refine_ls_hydrogen_treatment constr
_refine_ls_matrix_type full
_refine_ls_number_parameters 310
_refine_ls_number_reflns 5727
_refine_ls_number_restraints 0
_refine_ls_restrained_S_all 1.108
_refine_ls_R_factor_all 0.0768
_refine_ls_R_factor_gt 0.0656
_refine_ls_shift/su_max 0.000
_refine_ls_shift/su_mean 0.000
_refine_ls_structure_factor_coef Fsqd
_refine_ls_weighting_details 'calc w=1/[\s^2^(Fo^2^)+(0.0664P)^2^+17.9035P] where P=(Fo^2^+2Fc^2^)/3'
_refine_ls_weighting_scheme calc
_refine_ls_wR_factor_gt 0.1536
_refine_ls_wR_factor_ref 0.1610
_reflns_number_gt 5104
_reflns_number_total 5727
_reflns_threshold_expression >2sigma(I)
_cod_data_source_file om500873a_si_001.cif
_cod_data_source_block 4
_cod_depositor_comments 'Adding full bibliography for 4084614--4084619.cif.'
_cod_original_cell_volume 6426.6(10)
_cod_database_code 4084616

loop_
_symmetry_equiv_pos_as_xyz
'x, y, z'
'-x, -y, z+1/2'
'x+1/2, -y+1/2, -z+3/4'
'-x+1/2, y+1/2, -z+1/4'
'-y, -x, -z+1/2'
'y, x, -z'
'y+1/2, -x+1/2, z+3/4'
'-y+1/2, x+1/2, z+1/4'

loop_
_atom_site_label
_atom_site_type_symbol
_atom_site_fract_x
_atom_site_fract_y
_atom_site_fract_z
_atom_site_U_iso_or_equiv
_atom_site_adp_type
_atom_site_occupancy
_atom_site_symmetry_multiplicity
_atom_site_calc_flag
_atom_site_refinement_flags
Sn1 Sn 0.6410 0.3590 0.2500 0.02662(17) Uani 1 2 d S
Si2 Si 0.37735(13) 0.45036(14) 0.15802(5) 0.0310(4) Uani 1 1 d .
Si1 Si 0.61408(14) 0.50099(15) 0.13651(5) 0.0344(4) Uani 1 1 d .
O3 O 0.6668(3) 0.2144(4) 0.27033(12) 0.0352(11) Uani 1 1 d .
N2 N 0.5419(4) 0.3262(4) 0.20771(14) 0.0270(11) Uani 1 1 d .
C1 C 0.5536(4) 0.4235(5) 0.19570(16) 0.0255(13) Uani 1 1 d .
N3 N 0.5176(4) 0.4574(4) 0.16564(14) 0.0289(12) Uani 1 1 d .
N1 N 0.6088(4) 0.4863(4) 0.21614(15) 0.0312(13) Uani 1 1 d .
C4 C 0.5485(5) 0.7760(5) 0.20911(17) 0.0324(15) Uani 1 1 d .
H4 H 0.4894 0.8206 0.2064 0.039 Uiso 1 1 d R
C9 C 0.5180(5) 0.2342(5) 0.18907(17) 0.0290(14) Uani 1 1 d .
C23 C 0.8018(6) 0.0765(5) 0.27279(17) 0.0322(15) Uani 1 1 d .
C2 C 0.6201(5) 0.6002(5) 0.21432(16) 0.0286(13) Uani 1 1 d .
C12 C 0.4735(5) 0.0469(6) 0.1535(2) 0.0417(18) Uani 1 1 d .
C6 C 0.7356(6) 0.7541(6) 0.21742(17) 0.0351(15) Uani 1 1 d .
H6 H 0.8040 0.7826 0.2200 0.042 Uiso 1 1 d R
C7 C 0.7214(5) 0.6428(6) 0.21795(17) 0.0327(14) Uani 1 1 d .
H7 H 0.7802 0.5980 0.2208 0.039 Uiso 1 1 d R
C16 C 0.7490(6) 0.4521(6) 0.1500(2) 0.0456(19) Uani 1 1 d .
H16A H 0.7939 0.5124 0.1549 0.055 Uiso 1 1 d R
H16B H 0.7814 0.4105 0.1330 0.055 Uiso 1 1 d R
H16C H 0.7409 0.4084 0.1689 0.055 Uiso 1 1 d R
C5 C 0.6479(6) 0.8219(5) 0.21253(16) 0.0321(14) Uani 1 1 d .
C13 C 0.4175(5) 0.0715(5) 0.1811(2) 0.0385(17) Uani 1 1 d .
H13 H 0.3645 0.0249 0.1884 0.046 Uiso 1 1 d R
C22 C 0.7645(5) 0.1767(5) 0.26045(16) 0.0279(14) Uani 1 1 d .
C15 C 0.4503(6) -0.0551(6) 0.1345(2) 0.051(2) Uani 1 1 d .
H15A H 0.4880 -0.0523 0.1143 0.061 Uiso 1 1 d R
H15B H 0.3748 -0.0611 0.1305 0.061 Uiso 1 1 d R
H15C H 0.4742 -0.1161 0.1467 0.061 Uiso 1 1 d R
C3 C 0.5321(5) 0.6692(5) 0.21038(18) 0.0326(15) Uani 1 1 d .
H3 H 0.4634 0.6412 0.2080 0.039 Uiso 1 1 d R
C10 C 0.5747(5) 0.2084(5) 0.1609(2) 0.0379(17) Uani 1 1 d .
H10 H 0.6296 0.2536 0.1542 0.046 Uiso 1 1 d R
C11 C 0.5520(6) 0.1190(5) 0.1431(2) 0.0435(19) Uani 1 1 d .
H11 H 0.5907 0.1052 0.1243 0.052 Uiso 1 1 d R
C27 C 0.7784(8) -0.0794(6) 0.3060(2) 0.053(2) Uani 1 1 d .
H27 H 0.7375 -0.1186 0.3206 0.064 Uiso 1 1 d R
C25 C 0.9347(7) -0.0642(6) 0.2733(2) 0.052(2) Uani 1 1 d .
H25 H 0.9999 -0.0929 0.2666 0.062 Uiso 1 1 d R
C14 C 0.4402(5) 0.1623(5) 0.19909(17) 0.0334(15) Uani 1 1 d .
H14 H 0.4013 0.1764 0.2178 0.040 Uiso 1 1 d R
C20 C 0.3388(6) 0.5779(6) 0.1371(2) 0.0438(18) Uani 1 1 d .
H20A H 0.3596 0.6377 0.1503 0.053 Uiso 1 1 d R
H20B H 0.2627 0.5794 0.1338 0.053 Uiso 1 1 d R
H20C H 0.3748 0.5820 0.1166 0.053 Uiso 1 1 d R
C17 C 0.6196(6) 0.6487(6) 0.13035(18) 0.0421(17) Uani 1 1 d .
H17A H 0.5510 0.6741 0.1231 0.051 Uiso 1 1 d R
H17B H 0.6729 0.6647 0.1143 0.051 Uiso 1 1 d R
H17C H 0.6381 0.6834 0.1503 0.051 Uiso 1 1 d R
C8 C 0.6672(6) 0.9419(5) 0.2110(2) 0.0441(18) Uani 1 1 d .
H8A H 0.6490 0.9677 0.1898 0.053 Uiso 1 1 d R
H8B H 0.7415 0.9563 0.2153 0.053 Uiso 1 1 d R
H8C H 0.6238 0.9777 0.2269 0.053 Uiso 1 1 d R
C28 C 0.7404(7) 0.0177(5) 0.29517(19) 0.0440(18) Uani 1 1 d .
H28 H 0.6756 0.0449 0.3027 0.053 Uiso 1 1 d R
C24 C 0.9019(6) 0.0366(5) 0.26108(19) 0.0406(18) Uani 1 1 d .
C19 C 0.3079(5) 0.4401(6) 0.19712(19) 0.0411(18) Uani 1 1 d .
H19A H 0.3150 0.3687 0.2055 0.049 Uiso 1 1 d R
H19B H 0.2333 0.4565 0.1942 0.049 Uiso 1 1 d R
H19C H 0.3388 0.4901 0.2121 0.049 Uiso 1 1 d R
C21 C 0.3386(6) 0.3340(6) 0.13196(19) 0.0415(17) Uani 1 1 d .
H21A H 0.3704 0.3418 0.1109 0.050 Uiso 1 1 d R
H21B H 0.2620 0.3317 0.1299 0.050 Uiso 1 1 d R
H21C H 0.3634 0.2688 0.1418 0.050 Uiso 1 1 d R
C18 C 0.5772(7) 0.4389(7) 0.09715(19) 0.0484(19) Uani 1 1 d .
H18A H 0.5712 0.3626 0.0996 0.058 Uiso 1 1 d R
H18B H 0.6310 0.4549 0.0813 0.058 Uiso 1 1 d R
H18C H 0.5095 0.4676 0.0902 0.058 Uiso 1 1 d R
C26 C 0.8726(8) -0.1199(6) 0.2953(2) 0.059(2) Uani 1 1 d .
H26 H 0.8957 -0.1862 0.3028 0.071 Uiso 1 1 d R

loop_
_atom_site_aniso_label
_atom_site_aniso_U_11
_atom_site_aniso_U_22
_atom_site_aniso_U_33
_atom_site_aniso_U_23
_atom_site_aniso_U_13
_atom_site_aniso_U_12
Sn1 0.0260(4) 0.021 0.0331(3) 0.000 0.000 0.0025(2)
Si2 0.0249(9) 0.0320(9) 0.0361(11) -0.0016(8) -0.0010(8) 0.0028(7)
Si1 0.0326(10) 0.0335(9) 0.0370(12) 0.0003(8) 0.0080(8) -0.0020(7)
O3 0.032(2) 0.030(2) 0.044(3) 0.009(2) 0.007(2) 0.0071(18)
N2 0.025(2) 0.029(3) 0.027(3) -0.003(2) -0.001(2) 0.0040(19)
C1 0.020(3) 0.025(3) 0.031(3) 0.000(3) 0.003(3) 0.005(2)
N3 0.025(3) 0.029(3) 0.033(3) -0.003(2) 0.002(2) 0.003(2)
N1 0.030(3) 0.024(3) 0.039(3) 0.009(2) -0.002(2) 0.002(2)
C4 0.034(3) 0.030(3) 0.033(4) -0.005(3) -0.008(3) 0.012(3)
C9 0.020(3) 0.023(3) 0.044(4) -0.004(3) -0.001(3) 0.006(2)
C23 0.041(4) 0.020(3) 0.036(4) -0.005(3) -0.012(3) 0.007(2)
C2 0.030(3) 0.026(3) 0.030(4) -0.003(3) -0.002(3) 0.001(2)
C12 0.033(3) 0.032(3) 0.061(5) -0.017(3) -0.005(4) 0.006(3)
C6 0.034(4) 0.037(4) 0.035(4) -0.001(3) -0.005(3) -0.003(3)
C7 0.030(3) 0.026(3) 0.042(4) 0.006(3) -0.005(3) 0.003(3)
C16 0.034(4) 0.039(4) 0.064(6) -0.001(4) 0.015(4) -0.005(3)
C5 0.039(4) 0.026(3) 0.031(4) 0.001(3) -0.003(3) 0.001(3)
C13 0.024(3) 0.031(3) 0.061(5) -0.001(3) -0.008(3) 0.002(3)
C22 0.028(3) 0.028(3) 0.028(4) -0.003(2) -0.002(3) 0.006(2)
C15 0.038(4) 0.040(4) 0.074(6) -0.015(4) 0.000(4) 0.001(3)
C3 0.033(3) 0.032(3) 0.033(4) -0.006(3) -0.004(3) 0.004(3)
C10 0.027(3) 0.029(3) 0.057(5) -0.006(3) 0.009(3) 0.000(3)
C11 0.037(3) 0.034(4) 0.060(5) -0.008(3) 0.017(4) 0.003(3)
C27 0.088(6) 0.034(4) 0.038(5) 0.004(3) -0.021(5) 0.002(4)
C25 0.062(5) 0.041(4) 0.053(5) -0.019(4) -0.019(4) 0.018(4)
C14 0.036(3) 0.026(3) 0.039(4) -0.005(3) 0.003(3) 0.005(2)
C20 0.037(4) 0.041(4) 0.053(5) 0.002(4) -0.001(3) 0.009(3)
C17 0.048(4) 0.036(3) 0.042(4) 0.007(3) 0.004(3) 0.001(3)
C8 0.048(4) 0.031(3) 0.054(5) -0.004(3) -0.006(4) 0.005(3)
C28 0.066(5) 0.024(3) 0.042(5) 0.000(3) -0.010(4) -0.003(3)
C24 0.042(3) 0.033(3) 0.047(5) -0.021(3) -0.022(3) 0.013(3)
C19 0.031(3) 0.041(4) 0.051(5) 0.001(4) 0.001(3) 0.003(3)
C21 0.038(4) 0.042(4) 0.045(4) -0.008(3) -0.010(3) 0.002(3)
C18 0.054(5) 0.049(4) 0.042(5) -0.004(4) 0.011(4) -0.005(3)
C26 0.076(6) 0.027(4) 0.075(6) -0.005(4) -0.026(5) 0.017(4)

loop_
_atom_type_symbol
_atom_type_description
_atom_type_scat_dispersion_real
_atom_type_scat_dispersion_imag
_atom_type_scat_source
C C 0.0033 0.0016 'International Tables Vol C Tables 4.2.6.8 and 6.1.1.4'
H H 0.0000 0.0000 'International Tables Vol C Tables 4.2.6.8 and 6.1.1.4'
O O 0.0106 0.0060 'International Tables Vol C Tables 4.2.6.8 and 6.1.1.4'
Si Si 0.0817 0.0704 'International Tables Vol C Tables 4.2.6.8 and 6.1.1.4'
N N 0.0061 0.0033 'International Tables Vol C Tables 4.2.6.8 and 6.1.1.4'
Sn Sn -0.6537 1.4246 'International Tables Vol C Tables 4.2.6.8 and 6.1.1.4'

loop_
_exptl_crystal_face_index_h
_exptl_crystal_face_index_k
_exptl_crystal_face_index_l
_exptl_crystal_face_perp_dist
0 -1 0 0.093
0 1 0 0.139
0 0 1 0.033
-1 0 -1 0.138
0 0 -1 0.192
1 0 -1 0.204

loop_
_geom_angle_atom_site_label_1
_geom_angle_atom_site_label_2
_geom_angle_atom_site_label_3
_geom_angle
_geom_angle_site_symmetry_1
_geom_angle_site_symmetry_3
O3 Sn1 O3 83.5(3) 5_665 .
O3 Sn1 N1 90.8(2) 5_665 .
O3 Sn1 N1 163.8(2) . .
O3 Sn1 N1 163.8(2) 5_665 5_665
O3 Sn1 N1 90.8(2) . 5_665
N1 Sn1 N1 98.4(3) . 5_665
O3 Sn1 N2 104.9(2) 5_665 5_665
O3 Sn1 N2 98.3(2) . 5_665
N1 Sn1 N2 97.9(2) . 5_665
N1 Sn1 N2 60.8(2) 5_665 5_665
O3 Sn1 N2 98.3(2) 5_665 .
O3 Sn1 N2 104.9(2) . .
N1 Sn1 N2 60.8(2) . .
N1 Sn1 N2 97.9(2) 5_665 .
N2 Sn1 N2 148.9(3) 5_665 .
O3 Sn1 C1 134.26(19) 5_665 5_665
O3 Sn1 C1 93.73(19) . 5_665
N1 Sn1 C1 101.1(2) . 5_665
N1 Sn1 C1 30.7(2) 5_665 5_665
N2 Sn1 C1 30.15(19) 5_665 5_665
N2 Sn1 C1 126.16(18) . 5_665
O3 Sn1 C1 93.73(19) 5_665 .
O3 Sn1 C1 134.25(19) . .
N1 Sn1 C1 30.7(2) . .
N1 Sn1 C1 101.0(2) 5_665 .
N2 Sn1 C1 126.16(18) 5_665 .
N2 Sn1 C1 30.15(19) . .
C1 Sn1 C1 118.5(2) 5_665 .
N3 Si2 C19 108.2(3) . .
N3 Si2 C21 113.2(3) . .
C19 Si2 C21 109.3(3) . .
N3 Si2 C20 107.0(3) . .
C19 Si2 C20 110.1(3) . .
C21 Si2 C20 109.1(4) . .
N3 Si1 C18 107.2(3) . .
N3 Si1 C17 114.7(3) . .
C18 Si1 C17 107.6(4) . .
N3 Si1 C16 107.8(3) . .
C18 Si1 C16 110.2(4) . .
C17 Si1 C16 109.2(3) . .
C22 O3 Sn1 109.0(4) . .
C1 N2 C9 124.4(6) . .
C1 N2 Sn1 93.8(4) . .
C9 N2 Sn1 135.1(4) . .
N2 C1 N1 110.9(6) . .
N2 C1 N3 125.6(6) . .
N1 C1 N3 123.5(5) . .
N2 C1 Sn1 56.0(3) . .
N1 C1 Sn1 55.0(3) . .
N3 C1 Sn1 174.2(4) . .
C1 N3 Si2 117.5(4) . .
C1 N3 Si1 118.6(4) . .
Si2 N3 Si1 123.9(3) . .
C1 N1 C2 126.7(5) . .
C1 N1 Sn1 94.3(4) . .
C2 N1 Sn1 138.4(5) . .
C3 C4 C5 123.0(6) . .
C3 C4 H4 118.4 . .
C5 C4 H4 118.6 . .
C14 C9 C10 117.0(6) . .
C14 C9 N2 120.7(6) . .
C10 C9 N2 122.2(5) . .
C28 C23 C22 120.9(7) . .
C28 C23 C24 121.1(6) . .
C22 C23 C24 117.9(6) . .
C7 C2 C3 119.5(6) . .
C7 C2 N1 117.9(5) . .
C3 C2 N1 122.5(5) . .
C13 C12 C11 117.9(6) . .
C13 C12 C15 121.2(7) . .
C11 C12 C15 120.9(7) . .
C5 C6 C7 120.2(6) . .
C5 C6 H6 120.2 . .
C7 C6 H6 119.6 . .
C2 C7 C6 119.8(6) . .
C2 C7 H7 120.4 . .
C6 C7 H7 119.8 . .
Si1 C16 H16A 109.3 . .
Si1 C16 H16B 109.7 . .
H16A C16 H16B 109.5 . .
Si1 C16 H16C 109.4 . .
H16A C16 H16C 109.5 . .
H16B C16 H16C 109.5 . .
C4 C5 C6 118.0(6) . .
C4 C5 C8 123.4(6) . .
C6 C5 C8 118.6(6) . .
C12 C13 C14 121.7(7) . .
C12 C13 H13 119.4 . .
C14 C13 H13 118.9 . .
C22 C22 O3 119.2(3) 5_665 .
C22 C22 C23 121.8(4) 5_665 .
O3 C22 C23 119.0(6) . .
C12 C15 H15A 109.0 . .
C12 C15 H15B 109.9 . .
H15A C15 H15B 109.5 . .
C12 C15 H15C 109.6 . .
H15A C15 H15C 109.5 . .
H15B C15 H15C 109.5 . .
C4 C3 C2 119.4(6) . .
C4 C3 H3 120.4 . .
C2 C3 H3 120.2 . .
C11 C10 C9 122.1(6) . .
C11 C10 H10 119.0 . .
C9 C10 H10 118.8 . .
C10 C11 C12 120.3(7) . .
C10 C11 H11 119.6 . .
C12 C11 H11 120.0 . .
C26 C27 C28 121.4(9) . .
C26 C27 H27 119.6 . .
C28 C27 H27 119.0 . .
C26 C25 C24 121.3(8) . .
C26 C25 H25 119.4 . .
C24 C25 H25 119.3 . .
C13 C14 C9 120.8(7) . .
C13 C14 H14 119.6 . .
C9 C14 H14 119.5 . .
Si2 C20 H20A 109.3 . .
Si2 C20 H20B 109.7 . .
H20A C20 H20B 109.5 . .
Si2 C20 H20C 109.4 . .
H20A C20 H20C 109.4 . .
H20B C20 H20C 109.5 . .
Si1 C17 H17A 109.7 . .
Si1 C17 H17B 109.0 . .
H17A C17 H17B 109.5 . .
Si1 C17 H17C 109.7 . .
H17A C17 H17C 109.5 . .
H17B C17 H17C 109.5 . .
C5 C8 H8A 109.3 . .
C5 C8 H8B 109.2 . .
H8A C8 H8B 109.5 . .
C5 C8 H8C 109.9 . .
H8A C8 H8C 109.5 . .
H8B C8 H8C 109.5 . .
C27 C28 C23 119.0(8) . .
C27 C28 H28 120.8 . .
C23 C28 H28 120.2 . .
C25 C24 C24 123.6(5) . 5_665
C25 C24 C23 116.2(7) . .
C24 C24 C23 120.2(4) 5_665 .
Si2 C19 H19A 109.7 . .
Si2 C19 H19B 109.3 . .
H19A C19 H19B 109.5 . .
Si2 C19 H19C 109.4 . .
H19A C19 H19C 109.5 . .
H19B C19 H19C 109.5 . .
Si2 C21 H21A 109.7 . .
Si2 C21 H21B 109.4 . .
H21A C21 H21B 109.5 . .
Si2 C21 H21C 109.3 . .
H21A C21 H21C 109.5 . .
H21B C21 H21C 109.5 . .
Si1 C18 H18A 109.8 . .
Si1 C18 H18B 109.7 . .
H18A C18 H18B 109.5 . .
Si1 C18 H18C 108.8 . .
H18A C18 H18C 109.5 . .
H18B C18 H18C 109.5 . .
C27 C26 C25 121.0(8) . .
C27 C26 H26 119.4 . .
C25 C26 H26 119.6 . .

loop_
_geom_bond_atom_site_label_1
_geom_bond_atom_site_label_2
_geom_bond_distance
_geom_bond_site_symmetry_2
Sn1 O3 2.016(4) 5_665
Sn1 O3 2.016(4) .
Sn1 N1 2.154(5) .
Sn1 N1 2.154(5) 5_665
Sn1 N2 2.178(5) 5_665
Sn1 N2 2.178(5) .
Sn1 C1 2.621(6) 5_665
Sn1 C1 2.621(6) .
Si2 N3 1.780(5) .
Si2 C19 1.837(8) .
Si2 C21 1.870(7) .
Si2 C20 1.872(7) .
Si1 N3 1.786(6) .
Si1 C18 1.859(8) .
Si1 C17 1.862(7) .
Si1 C16 1.875(8) .
O3 C22 1.369(7) .
N2 C1 1.319(8) .
N2 C9 1.415(8) .
C1 N1 1.342(8) .
C1 N3 1.386(8) .
N1 C2 1.430(8) .
C4 C3 1.349(9) .
C4 C5 1.373(10) .
C4 H4 0.9301 .
C9 C14 1.384(9) .
C9 C10 1.398(10) .
C23 C28 1.406(10) .
C23 C22 1.427(8) .
C23 C24 1.429(10) .
C2 C7 1.378(8) .
C2 C3 1.405(9) .
C12 C13 1.373(11) .
C12 C11 1.397(10) .
C12 C15 1.521(10) .
C6 C5 1.397(10) .
C6 C7 1.400(10) .
C6 H6 0.9300 .
C7 H7 0.9300 .
C16 H16A 0.9601 .
C16 H16B 0.9599 .
C16 H16C 0.9597 .
C5 C8 1.518(9) .
C13 C14 1.384(9) .
C13 H13 0.9300 .
C22 C22 1.350(13) 5_665
C15 H15A 0.9599 .
C15 H15B 0.9598 .
C15 H15C 0.9601 .
C3 H3 0.9300 .
C10 C11 1.366(10) .
C10 H10 0.9299 .
C11 H11 0.9300 .
C27 C26 1.352(13) .
C27 C28 1.376(10) .
C27 H27 0.9299 .
C25 C26 1.380(12) .
C25 C24 1.415(11) .
C25 H25 0.9300 .
C14 H14 0.9300 .
C20 H20A 0.9600 .
C20 H20B 0.9599 .
C20 H20C 0.9598 .
C17 H17A 0.9601 .
C17 H17B 0.9600 .
C17 H17C 0.9601 .
C8 H8A 0.9600 .
C8 H8B 0.9600 .
C8 H8C 0.9600 .
C28 H28 0.9300 .
C24 C24 1.419(16) 5_665
C19 H19A 0.9599 .
C19 H19B 0.9600 .
C19 H19C 0.9599 .
C21 H21A 0.9599 .
C21 H21B 0.9601 .
C21 H21C 0.9600 .
C18 H18A 0.9600 .
C18 H18B 0.9600 .
C18 H18C 0.9600 .
C26 H26 0.9301 .

loop_
_platon_squeeze_void_nr
_platon_squeeze_void_average_x
_platon_squeeze_void_average_y
_platon_squeeze_void_average_z
_platon_squeeze_void_volume
_platon_squeeze_void_count_electrons
1 0.210 0.790 0.250 297.2 39.6
2 -0.290 0.710 0.500 297.1 43.5
3 -0.210 0.210 0.750 297.2 41.2
4 0.290 0.290 1.000 297.2 44.4
